data_7043761
loop_
_publ_author_name
'Obeid, Naim M.'
'Klemmer, Lukas'
'Maus, Daniel'
'Zimmer, Michael'
'Jeck, Jonathan'
'Bejan, Iulia'
'White, Andrew J. P.'
'Huch, Volker'
'Jung, Gregor'
'Scheschkewitz, David'

_publ_section_title
;
 (Oligo)aromatic species with one or two conjugated Si[double bond, length
 as m-dash]Si bonds: near-IR emission of anthracenyl-bridged
 tetrasiladiene.
;
_journal_name_full 'Dalton transactions (Cambridge, England : 2003)'
_journal_paper_doi 10.1039/c7dt00397h
_journal_year 2017
_chemical_formula_moiety 'C100 H146 Si4, 3(C6 H6)'
_chemical_formula_sum 'C118 H162 Si4'
_chemical_formula_weight 1692.83
_chemical_properties_physical ', Air-sensitive,Moisture-sensitive'
_space_group_crystal_system triclinic
_space_group_IT_number 2
_space_group_name_Hall '-P 1'
_space_group_name_H-M_alt 'P -1'
_symmetry_space_group_name_Hall '-P 1'
_symmetry_space_group_name_H-M 'P -1'
_atom_sites_solution_hydrogens geom
_audit_creation_method SHELXL-2014/6
_audit_update_record
;
2017-01-27 deposited with the CCDC.
2017-03-29 downloaded from the CCDC.
;
_cell_angle_alpha 114.7130(10)
_cell_angle_beta 98.7550(10)
_cell_angle_gamma 93.023(2)
_cell_formula_units_Z 1
_cell_length_a 10.4614(5)
_cell_length_b 16.0181(7)
_cell_length_c 18.0405(9)
_cell_measurement_reflns_used 6544
_cell_measurement_temperature 122(2)
_cell_measurement_theta_max 29.55
_cell_measurement_theta_min 2.40
_cell_volume 2691.3(2)
_computing_cell_refinement 'Bruker SAINT'
_computing_data_collection 'Bruker APEX2'
_computing_data_reduction 'Bruker SAINT'
_computing_molecular_graphics 'Bruker SHELXTL'
_computing_publication_material 'Bruker SHELXTL'
_computing_structure_refinement 'SHELXL-2014/6 (Sheldrick, 2014)'
_computing_structure_solution 'SHELXS-97 (Sheldrick 2008)'
_diffrn_ambient_temperature 122(2)
_diffrn_measured_fraction_theta_full 1.000
_diffrn_measured_fraction_theta_max 0.995
_diffrn_measurement_device_type 'Bruker APEX-II CCD'
_diffrn_measurement_method '\f and \w scans'
_diffrn_radiation_type MoK\a
_diffrn_radiation_wavelength 0.71073
_diffrn_reflns_av_R_equivalents 0.0288
_diffrn_reflns_av_unetI/netI 0.0333
_diffrn_reflns_Laue_measured_fraction_full 1.000
_diffrn_reflns_Laue_measured_fraction_max 0.995
_diffrn_reflns_limit_h_max 14
_diffrn_reflns_limit_h_min -14
_diffrn_reflns_limit_k_max 22
_diffrn_reflns_limit_k_min -22
_diffrn_reflns_limit_l_max 25
_diffrn_reflns_limit_l_min -25
_diffrn_reflns_number 56249
_diffrn_reflns_point_group_measured_fraction_full 1.000
_diffrn_reflns_point_group_measured_fraction_max 0.995
_diffrn_reflns_theta_full 25.242
_diffrn_reflns_theta_max 29.661
_diffrn_reflns_theta_min 1.266
_exptl_absorpt_coefficient_mu 0.100
_exptl_absorpt_correction_T_max 0.7459
_exptl_absorpt_correction_T_min 0.7068
_exptl_absorpt_correction_type multi-scan
_exptl_absorpt_process_details 'SADABS 2014/5'
_exptl_crystal_colour orange
_exptl_crystal_density_diffrn 1.044
_exptl_crystal_description cuboid
_exptl_crystal_F_000 926
_exptl_crystal_recrystallization_method 'Re-crystallisation from solvent'
_exptl_crystal_size_max 0.650
_exptl_crystal_size_mid 0.522
_exptl_crystal_size_min 0.306
_refine_diff_density_max 1.384
_refine_diff_density_min -0.359
_refine_diff_density_rms 0.057
_refine_ls_extinction_method none
_refine_ls_goodness_of_fit_ref 1.254
_refine_ls_hydrogen_treatment constr
_refine_ls_matrix_type full
_refine_ls_number_parameters 691
_refine_ls_number_reflns 15141
_refine_ls_number_restraints 638
_refine_ls_restrained_S_all 1.262
_refine_ls_R_factor_all 0.0844
_refine_ls_R_factor_gt 0.0623
_refine_ls_shift/su_max 0.021
_refine_ls_shift/su_mean 0.001
_refine_ls_structure_factor_coef Fsqd
_refine_ls_weighting_details 'w=1/[\s^2^(Fo^2^)+(0.0600P)^2^+0.9557P] where P=(Fo^2^+2Fc^2^)/3'
_refine_ls_weighting_scheme calc
_refine_ls_wR_factor_gt 0.1567
_refine_ls_wR_factor_ref 0.1683
_reflns_Friedel_coverage 0.000
_reflns_number_gt 11369
_reflns_number_total 15141
_reflns_threshold_expression 'I > 2\s(I)'
_cod_data_source_file c7dt00397h2.cif
_cod_data_source_block sh3658
_cod_database_code 7043761
_shelx_space_group_comment
; 
The symmetry employed for this shelxl refinement is uniquely defined 
by the following loop, which should always be used as a source of 
symmetry information in preference to the above space-group names. 
They are only intended as comments. 
;
_shelx_estimated_absorpt_t_min 0.938
_shelx_estimated_absorpt_t_max 0.970
_shelxl_version_number 2014/6

loop_
_space_group_symop_operation_xyz
'x, y, z'
'-x, -y, -z'

loop_
_atom_site_label
_atom_site_type_symbol
_atom_site_fract_x
_atom_site_fract_y
_atom_site_fract_z
_atom_site_U_iso_or_equiv
_atom_site_adp_type
_atom_site_occupancy
_atom_site_site_symmetry_order
_atom_site_calc_flag
_atom_site_refinement_flags_posn
_atom_site_refinement_flags_adp
_atom_site_refinement_flags_occupancy
_atom_site_disorder_assembly
_atom_site_disorder_group
Si1 Si 0.81325(4) 0.68529(3) 0.69586(3) 0.02702(11) Uani 1 1 d . . . . .
Si2 Si 0.71475(4) 0.78250(3) 0.66094(3) 0.02516(11) Uani 1 1 d . . . . .
C1A C 0.88748(19) 0.59427(15) 0.61802(12) 0.0202(4) Uani 0.818(3) 1 d D U P A 1
C2A C 0.88153(18) 0.50259(13) 0.61206(11) 0.0230(4) Uani 0.818(3) 1 d D U P A 1
H2A H 0.8410 0.4883 0.6498 0.028 Uiso 0.818(3) 1 calc R U P A 1
C3A C 0.93276(18) 0.43498(12) 0.55342(11) 0.0226(4) Uani 0.818(3) 1 d D U P A 1
H3A H 0.9264 0.3742 0.5502 0.027 Uiso 0.818(3) 1 calc R U P A 1
C4A C 0.99513(19) 0.45451(14) 0.49733(13) 0.0187(4) Uani 0.818(3) 1 d D U P A 1
C5A C 0.94984(17) 0.61416(13) 0.56429(11) 0.0210(4) Uani 0.818(3) 1 d D U P A 1
H5A H 0.9562 0.6754 0.5686 0.025 Uiso 0.818(3) 1 calc R U P A 1
C1B C 0.9021(9) 0.6240(6) 0.6079(6) 0.0192(13) Uani 0.182(3) 1 d D U P A 2
C2B C 0.9604(8) 0.6657(6) 0.5633(5) 0.0216(13) Uani 0.182(3) 1 d D U P A 2
H2B H 0.9558 0.7295 0.5775 0.026 Uiso 0.182(3) 1 calc R U P A 2
C3B C 1.0221(8) 0.6167(5) 0.5011(5) 0.0233(14) Uani 0.182(3) 1 d D U P A 2
H3B H 1.0614 0.6468 0.4731 0.028 Uiso 0.182(3) 1 calc R U P A 2
C4B C 1.0291(9) 0.5220(7) 0.4773(6) 0.0236(16) Uani 0.182(3) 1 d D U P A 2
C5B C 0.9078(8) 0.5329(6) 0.5880(5) 0.0189(11) Uani 0.182(3) 1 d D U P A 2
H5B H 0.8692 0.5053 0.6181 0.023 Uiso 0.182(3) 1 calc R U P A 2
C6 C 0.85322(14) 0.68554(10) 0.80045(9) 0.0229(3) Uani 1 1 d . . . . .
C7 C 0.75889(15) 0.66127(11) 0.83889(10) 0.0271(3) Uani 1 1 d . . . . .
C8 C 0.79737(17) 0.66273(13) 0.91675(11) 0.0342(4) Uani 1 1 d . . . . .
H8 H 0.7332 0.6469 0.9423 0.041 Uiso 1 1 calc R U . . .
C9 C 0.92650(18) 0.68656(13) 0.95844(11) 0.0339(4) Uani 1 1 d . . . . .
C10 C 1.01817(16) 0.70910(12) 0.91968(10) 0.0314(4) Uani 1 1 d . . . . .
H10 H 1.1070 0.7251 0.9471 0.038 Uiso 1 1 calc R U . . .
C11 C 0.98499(15) 0.70918(11) 0.84197(10) 0.0256(3) Uani 1 1 d . . . . .
C12 C 0.61558(16) 0.63575(13) 0.79781(11) 0.0341(4) Uani 1 1 d . . . . .
H12 H 0.6109 0.6127 0.7366 0.041 Uiso 1 1 calc R U . . .
C13 C 0.54477(18) 0.72077(16) 0.82597(14) 0.0448(5) Uani 1 1 d . . . . .
H13A H 0.5463 0.7446 0.8858 0.067 Uiso 1 1 calc R U . . .
H13B H 0.4542 0.7040 0.7958 0.067 Uiso 1 1 calc R U . . .
H13C H 0.5882 0.7686 0.8145 0.067 Uiso 1 1 calc R U . . .
C14 C 0.5457(2) 0.55908(16) 0.81176(14) 0.0491(5) Uani 1 1 d . . . . .
H14A H 0.5429 0.5812 0.8709 0.074 Uiso 1 1 calc R U . . .
H14B H 0.5927 0.5048 0.7940 0.074 Uiso 1 1 calc R U . . .
H14C H 0.4565 0.5420 0.7793 0.074 Uiso 1 1 calc R U . . .
C15 C 0.9639(2) 0.68301(17) 1.04188(13) 0.0508(5) Uani 1 1 d D . . . .
H15A H 0.9336 0.6175 1.0295 0.061 Uiso 0.546(6) 1 calc R U P B 1
H15B H 1.0530 0.7193 1.0644 0.061 Uiso 0.454(6) 1 calc R U P B 2
C16 C 0.8863(2) 0.73879(17) 1.10456(12) 0.0513(5) Uani 1 1 d D . . . .
H16A H 0.8814 0.7993 1.1038 0.077 Uiso 1 1 calc R U . . .
H16B H 0.7980 0.7059 1.0908 0.077 Uiso 1 1 calc R U . . .
H16C H 0.9287 0.7475 1.1601 0.077 Uiso 1 1 calc R U . . .
C17A C 1.1034(4) 0.6949(4) 1.0762(3) 0.0591(13) Uani 0.546(6) 1 d D U P B 1
H17A H 1.1485 0.6568 1.0324 0.089 Uiso 0.546(6) 1 calc R U P B 1
H17B H 1.1392 0.7602 1.0977 0.089 Uiso 0.546(6) 1 calc R U P B 1
H17C H 1.1157 0.6755 1.1213 0.089 Uiso 0.546(6) 1 calc R U P B 1
C17B C 0.9892(8) 0.5906(4) 1.0277(4) 0.085(2) Uani 0.454(6) 1 d D U P B 2
H17D H 1.0415 0.5674 0.9843 0.128 Uiso 0.454(6) 1 calc R U P B 2
H17E H 1.0369 0.5915 1.0792 0.128 Uiso 0.454(6) 1 calc R U P B 2
H17F H 0.9063 0.5499 1.0099 0.128 Uiso 0.454(6) 1 calc R U P B 2
C18 C 1.09316(15) 0.73026(12) 0.80248(10) 0.0295(3) Uani 1 1 d . . . . .
H18 H 1.0509 0.7383 0.7527 0.035 Uiso 1 1 calc R U . . .
C19 C 1.18349(19) 0.81938(13) 0.85988(13) 0.0416(4) Uani 1 1 d . . . . .
H19A H 1.1321 0.8713 0.8778 0.062 Uiso 1 1 calc R U . . .
H19B H 1.2479 0.8311 0.8301 0.062 Uiso 1 1 calc R U . . .
H19C H 1.2285 0.8130 0.9087 0.062 Uiso 1 1 calc R U . . .
C20 C 1.17023(17) 0.64754(13) 0.77169(13) 0.0393(4) Uani 1 1 d . . . . .
H20A H 1.2157 0.6393 0.8193 0.059 Uiso 1 1 calc R U . . .
H20B H 1.2341 0.6590 0.7414 0.059 Uiso 1 1 calc R U . . .
H20C H 1.1102 0.5914 0.7346 0.059 Uiso 1 1 calc R U . . .
C21 C 0.63686(15) 0.87967(11) 0.73281(9) 0.0250(3) Uani 1 1 d . . . . .
C22 C 0.70522(16) 0.94713(11) 0.81086(10) 0.0285(3) Uani 1 1 d . . . . .
C23 C 0.64144(18) 1.01858(12) 0.85937(11) 0.0361(4) Uani 1 1 d . . . . .
H23 H 0.6878 1.0635 0.9118 0.043 Uiso 1 1 calc R U . . .
C24 C 0.5125(2) 1.02651(14) 0.83374(12) 0.0400(4) Uani 1 1 d . . . . .
C25 C 0.44697(18) 0.95995(14) 0.75766(11) 0.0374(4) Uani 1 1 d . . . . .
H25 H 0.3586 0.9643 0.7393 0.045 Uiso 1 1 calc R U . . .
C26 C 0.50499(16) 0.88689(12) 0.70696(10) 0.0290(3) Uani 1 1 d . U . . .
C27 C 0.84540(16) 0.94425(12) 0.84677(10) 0.0321(4) Uani 1 1 d . U . . .
H27 H 0.8784 0.8915 0.8037 0.039 Uiso 1 1 calc R U . . .
C28 C 0.9344(2) 1.03249(15) 0.86696(13) 0.0441(5) Uani 1 1 d . U . . .
H28A H 0.9265 1.0447 0.8177 0.066 Uiso 1 1 calc R U . . .
H28B H 1.0250 1.0248 0.8837 0.066 Uiso 1 1 calc R U . . .
H28C H 0.9090 1.0847 0.9125 0.066 Uiso 1 1 calc R U . . .
C29 C 0.85211(18) 0.92559(12) 0.92325(11) 0.0352(4) Uani 1 1 d . U . . .
H29A H 0.8216 0.9768 0.9670 0.053 Uiso 1 1 calc R U . . .
H29B H 0.9424 0.9203 0.9433 0.053 Uiso 1 1 calc R U . . .
H29C H 0.7966 0.8677 0.9088 0.053 Uiso 1 1 calc R U . . .
C30 C 0.4431(2) 1.10371(16) 0.88785(14) 0.0569(6) Uani 1 1 d D U . . .
H30A H 0.3710 1.1116 0.8490 0.068 Uiso 0.926(12) 1 calc R U P C 1
H30B H 0.4033 1.1175 0.8409 0.068 Uiso 0.074(12) 1 calc R U P C 2
C31 C 0.5245(3) 1.19510(15) 0.93315(17) 0.0655(7) Uani 1 1 d D U . . .
H31A H 0.6028 1.1942 0.9092 0.098 Uiso 1 1 calc R U . . .
H31B H 0.4745 1.2432 0.9283 0.098 Uiso 1 1 calc R U . . .
H31C H 0.5502 1.2084 0.9919 0.098 Uiso 1 1 calc R U . . .
C32A C 0.3797(6) 1.0769(2) 0.9434(4) 0.100(2) Uani 0.926(12) 1 d D U P C 1
H32A H 0.3270 1.0162 0.9111 0.150 Uiso 0.926(12) 1 calc R U P C 1
H32B H 0.4465 1.0734 0.9861 0.150 Uiso 0.926(12) 1 calc R U P C 1
H32C H 0.3235 1.1231 0.9701 0.150 Uiso 0.926(12) 1 calc R U P C 1
C32B C 0.318(5) 1.063(2) 0.894(5) 0.104(6) Uani 0.074(12) 1 d D U P C 2
H32D H 0.2966 0.9991 0.8519 0.156 Uiso 0.074(12) 1 calc R U P C 2
H32E H 0.3246 1.0646 0.9496 0.156 Uiso 0.074(12) 1 calc R U P C 2
H32F H 0.2489 1.0994 0.8860 0.156 Uiso 0.074(12) 1 calc R U P C 2
C33 C 0.42296(16) 0.81551(13) 0.62584(11) 0.0342(4) Uani 1 1 d . U . . .
H33 H 0.4778 0.7655 0.6007 0.041 Uiso 1 1 calc R U . . .
C34 C 0.3863(3) 0.85595(18) 0.56385(14) 0.0555(6) Uani 1 1 d . U . . .
H34A H 0.3330 0.9058 0.5867 0.083 Uiso 1 1 calc R U . . .
H34B H 0.3365 0.8073 0.5116 0.083 Uiso 1 1 calc R U . . .
H34C H 0.4657 0.8808 0.5533 0.083 Uiso 1 1 calc R U . . .
C35 C 0.3029(2) 0.77033(18) 0.64033(15) 0.0580(6) Uani 1 1 d . U . . .
H35A H 0.3303 0.7426 0.6784 0.087 Uiso 1 1 calc R U . . .
H35B H 0.2550 0.7221 0.5872 0.087 Uiso 1 1 calc R U . . .
H35C H 0.2463 0.8173 0.6647 0.087 Uiso 1 1 calc R U . . .
C36 C 0.70487(15) 0.77814(11) 0.55423(9) 0.0266(3) Uani 1 1 d . U . . .
C37 C 0.76007(18) 0.85817(13) 0.55021(11) 0.0367(4) Uani 1 1 d . U . . .
C38 C 0.7390(2) 0.86546(16) 0.47521(13) 0.0522(6) Uani 1 1 d . U . . .
H38 H 0.7755 0.9201 0.4735 0.063 Uiso 1 1 calc R U . . .
C39 C 0.6667(2) 0.79555(17) 0.40307(12) 0.0526(6) Uani 1 1 d . U . . .
C40 C 0.6198(2) 0.71536(14) 0.40636(11) 0.0414(4) Uani 1 1 d . U . . .
H40 H 0.5735 0.6657 0.3566 0.050 Uiso 1 1 calc R U . . .
C41 C 0.63753(16) 0.70422(12) 0.47965(10) 0.0288(3) Uani 1 1 d . U . . .
C42 C 0.8457(2) 0.93671(14) 0.62563(13) 0.0467(5) Uani 1 1 d D U . . .
H42A H 0.8269 0.9310 0.6761 0.056 Uiso 0.352(17) 1 calc R U P D 1
H42B H 0.8547 0.9189 0.6729 0.056 Uiso 0.648(17) 1 calc R U P D 2
C43A C 0.8296(16) 1.0337(5) 0.6378(10) 0.068(3) Uani 0.352(17) 1 d D U P D 1
H43A H 0.8898 1.0776 0.6882 0.102 Uiso 0.352(17) 1 calc R U P D 1
H43B H 0.8489 1.0420 0.5897 0.102 Uiso 0.352(17) 1 calc R U P D 1
H43C H 0.7397 1.0449 0.6437 0.102 Uiso 0.352(17) 1 calc R U P D 1
C44A C 0.9901(6) 0.9179(9) 0.6196(9) 0.066(3) Uani 0.352(17) 1 d D U P D 1
H44A H 0.9987 0.8542 0.6116 0.099 Uiso 0.352(17) 1 calc R U P D 1
H44B H 1.0134 0.9263 0.5723 0.099 Uiso 0.352(17) 1 calc R U P D 1
H44C H 1.0486 0.9613 0.6710 0.099 Uiso 0.352(17) 1 calc R U P D 1
C43B C 0.7776(9) 1.0258(4) 0.6503(4) 0.0709(17) Uani 0.648(17) 1 d D U P D 2
H43D H 0.6902 1.0127 0.6594 0.106 Uiso 0.648(17) 1 calc R U P D 2
H43E H 0.8290 1.0750 0.7016 0.106 Uiso 0.648(17) 1 calc R U P D 2
H43F H 0.7705 1.0458 0.6056 0.106 Uiso 0.648(17) 1 calc R U P D 2
C44B C 0.9808(6) 0.9549(8) 0.6113(5) 0.087(2) Uani 0.648(17) 1 d D U P D 2
H44D H 1.0318 1.0058 0.6614 0.130 Uiso 0.648(17) 1 calc R U P D 2
H44E H 1.0238 0.8989 0.5984 0.130 Uiso 0.648(17) 1 calc R U P D 2
H44F H 0.9744 0.9717 0.5646 0.130 Uiso 0.648(17) 1 calc R U P D 2
C45 C 0.6342(4) 0.8078(2) 0.32316(16) 0.0794(9) Uani 1 1 d . U . . .
H45A H 0.6469 0.7442 0.2836 0.095 Uiso 0.751(5) 1 calc R U P E 1
H45B H 0.7071 0.8517 0.3246 0.095 Uiso 0.249(5) 1 calc R U P E 2
C46A C 0.7464(4) 0.8610(3) 0.3101(2) 0.0687(11) Uani 0.751(5) 1 d . U P E 1
H46A H 0.8290 0.8532 0.3388 0.103 Uiso 0.751(5) 1 calc R U P E 1
H46B H 0.7469 0.8371 0.2505 0.103 Uiso 0.751(5) 1 calc R U P E 1
H46C H 0.7357 0.9269 0.3325 0.103 Uiso 0.751(5) 1 calc R U P E 1
C47A C 0.5219(16) 0.8049(13) 0.2950(8) 0.078(3) Uani 0.249(5) 1 d . U P E 1
H47A H 0.4674 0.7666 0.3116 0.117 Uiso 0.249(5) 1 calc R U P E 1
H47B H 0.4975 0.8678 0.3162 0.117 Uiso 0.249(5) 1 calc R U P E 1
H47C H 0.5088 0.7781 0.2342 0.117 Uiso 0.249(5) 1 calc R U P E 1
C46B C 0.6164(14) 0.7292(10) 0.2444(6) 0.082(3) Uani 0.249(5) 1 d . U P E 2
H46D H 0.5963 0.7491 0.1999 0.122 Uiso 0.249(5) 1 calc R U P E 2
H46E H 0.6966 0.6999 0.2395 0.122 Uiso 0.249(5) 1 calc R U P E 2
H46F H 0.5443 0.6847 0.2398 0.122 Uiso 0.249(5) 1 calc R U P E 2
C47B C 0.5040(5) 0.8601(4) 0.3281(3) 0.0787(13) Uani 0.751(5) 1 d . U P E 2
H47D H 0.5155 0.9142 0.3820 0.118 Uiso 0.751(5) 1 calc R U P E 2
H47E H 0.4901 0.8803 0.2834 0.118 Uiso 0.751(5) 1 calc R U P E 2
H47F H 0.4283 0.8174 0.3217 0.118 Uiso 0.751(5) 1 calc R U P E 2
C48 C 0.58243(17) 0.61189(12) 0.47439(10) 0.0317(4) Uani 1 1 d . U . . .
H48 H 0.5985 0.6156 0.5318 0.038 Uiso 1 1 calc R U . . .
C49 C 0.43584(19) 0.58954(13) 0.44096(12) 0.0394(4) Uani 1 1 d . U . . .
H49A H 0.3915 0.6390 0.4767 0.059 Uiso 1 1 calc R U . . .
H49B H 0.4041 0.5306 0.4404 0.059 Uiso 1 1 calc R U . . .
H49C H 0.4176 0.5847 0.3843 0.059 Uiso 1 1 calc R U . . .
C50 C 0.6508(2) 0.53269(15) 0.42031(13) 0.0469(5) Uani 1 1 d . U . . .
H50A H 0.6132 0.4741 0.4181 0.070 Uiso 1 1 calc R U . . .
H50B H 0.6386 0.5289 0.3640 0.070 Uiso 1 1 calc R U . . .
H50C H 0.7441 0.5444 0.4443 0.070 Uiso 1 1 calc R U . . .
C51A C 0.8318(4) 0.2914(3) 0.6819(3) 0.0764(13) Uani 0.498(4) 1 d G U P F 1
H51A H 0.7511 0.2522 0.6630 0.092 Uiso 0.498(4) 1 calc R U P F 1
C52A C 0.9386(5) 0.2602(2) 0.6457(3) 0.0736(13) Uani 0.498(4) 1 d G U P F 1
H52A H 0.9307 0.1997 0.6019 0.088 Uiso 0.498(4) 1 calc R U P F 1
C53A C 1.0568(4) 0.3177(3) 0.6735(3) 0.0735(12) Uani 0.498(4) 1 d G U P F 1
H53A H 1.1297 0.2963 0.6487 0.088 Uiso 0.498(4) 1 calc R U P F 1
C54A C 1.0683(4) 0.4063(3) 0.7375(4) 0.0813(13) Uani 0.498(4) 1 d G U P F 1
H54A H 1.1490 0.4455 0.7565 0.098 Uiso 0.498(4) 1 calc R U P F 1
C55A C 0.9615(6) 0.4375(2) 0.7738(3) 0.0800(12) Uani 0.498(4) 1 d G U P F 1
H55A H 0.9694 0.4980 0.8175 0.096 Uiso 0.498(4) 1 calc R U P F 1
C56A C 0.8433(4) 0.3800(3) 0.7460(3) 0.0756(11) Uani 0.498(4) 1 d G U P F 1
H56A H 0.7704 0.4014 0.7708 0.091 Uiso 0.498(4) 1 calc R U P F 1
C51B C 0.8090(3) 0.3459(3) 0.7262(3) 0.0746(12) Uani 0.502(4) 1 d G U P F 2
H51B H 0.7190 0.3365 0.7274 0.089 Uiso 0.502(4) 1 calc R U P F 2
C52B C 0.8865(5) 0.4266(3) 0.7848(3) 0.0731(12) Uani 0.502(4) 1 d G U P F 2
H52B H 0.8495 0.4724 0.8261 0.088 Uiso 0.502(4) 1 calc R U P F 2
C53B C 1.0181(5) 0.4403(3) 0.7830(3) 0.0785(12) Uani 0.502(4) 1 d G U P F 2
H53B H 1.0710 0.4955 0.8231 0.094 Uiso 0.502(4) 1 calc R U P F 2
C54B C 1.0722(3) 0.3733(4) 0.7227(4) 0.0818(13) Uani 0.502(4) 1 d G U P F 2
H54B H 1.1621 0.3827 0.7214 0.098 Uiso 0.502(4) 1 calc R U P F 2
C55B C 0.9946(5) 0.2926(3) 0.6641(3) 0.0785(12) Uani 0.502(4) 1 d G U P F 2
H55B H 1.0316 0.2469 0.6228 0.094 Uiso 0.502(4) 1 calc R U P F 2
C56B C 0.8630(5) 0.2789(3) 0.6658(3) 0.0746(13) Uani 0.502(4) 1 d G U P F 2
H56B H 0.8101 0.2237 0.6258 0.090 Uiso 0.502(4) 1 calc R U P F 2
C57 C 0.4560(9) 0.4245(6) -0.0720(5) 0.091(2) Uiso 0.5 1 d . . P G 1
H57 H 0.4254 0.3709 -0.1228 0.110 Uiso 0.5 1 calc R U P G 1
C58 C 0.5800(14) 0.4412(11) -0.0362(9) 0.120(6) Uiso 0.5 1 d . . P G 1
H58 H 0.6372 0.3990 -0.0625 0.144 Uiso 0.5 1 calc R U P G 1
C59 C 0.6293(10) 0.5152(6) 0.0358(6) 0.087(3) Uiso 0.5 1 d . . P G 1
H59 H 0.7189 0.5254 0.0607 0.104 Uiso 0.5 1 calc R U P G 1
C60 C 0.5250(9) 0.4042(6) -0.0932(5) 0.063(3) Uiso 0.25 1 d G . P H 2
H60 H 0.5552 0.3538 -0.1345 0.075 Uiso 0.25 1 calc R U P H 2
C61 C 0.6095(8) 0.4616(8) -0.0194(6) 0.082(6) Uiso 0.25 1 d G . P H 2
H61 H 0.6974 0.4504 -0.0102 0.098 Uiso 0.25 1 calc R U P H 2
C62 C 0.5652(10) 0.5354(7) 0.0410(5) 0.075(3) Uiso 0.25 1 d G . P H 2
H62 H 0.6230 0.5746 0.0914 0.090 Uiso 0.25 1 calc R U P H 2
C63 C 0.4365(11) 0.5518(7) 0.0276(6) 0.072(6) Uiso 0.25 1 d G . P H 2
H63 H 0.4063 0.6022 0.0688 0.086 Uiso 0.25 1 calc R U P H 2
C64 C 0.3520(8) 0.4944(9) -0.0463(7) 0.127(12) Uiso 0.25 1 d G . P H 2
H64 H 0.2640 0.5056 -0.0554 0.152 Uiso 0.25 1 calc R U P H 2
C65 C 0.3963(8) 0.4206(7) -0.1067(5) 0.077(3) Uiso 0.25 1 d G . P H 2
H65 H 0.3385 0.3814 -0.1571 0.093 Uiso 0.25 1 calc R U P H 2

loop_
_atom_site_aniso_label
_atom_site_aniso_U_11
_atom_site_aniso_U_22
_atom_site_aniso_U_33
_atom_site_aniso_U_23
_atom_site_aniso_U_13
_atom_site_aniso_U_12
Si1 0.0277(2) 0.0337(2) 0.0178(2) 0.00684(17) 0.00909(16) 0.01178(18)
Si2 0.0278(2) 0.0285(2) 0.01548(19) 0.00618(16) 0.00352(16) 0.00373(17)
C1A 0.0165(8) 0.0251(10) 0.0157(8) 0.0054(7) 0.0039(6) 0.0029(7)
C2A 0.0223(8) 0.0287(9) 0.0194(8) 0.0110(7) 0.0069(7) 0.0012(7)
C3A 0.0243(8) 0.0237(8) 0.0212(8) 0.0105(7) 0.0070(7) 0.0008(7)
C4A 0.0163(8) 0.0222(10) 0.0165(9) 0.0076(7) 0.0027(7) 0.0004(7)
C5A 0.0205(8) 0.0224(9) 0.0185(8) 0.0073(7) 0.0042(6) 0.0018(7)
C1B 0.018(2) 0.024(2) 0.017(2) 0.0100(19) 0.0057(19) 0.000(2)
C2B 0.022(2) 0.024(2) 0.018(2) 0.007(2) 0.0068(19) 0.001(2)
C3B 0.020(2) 0.027(2) 0.020(2) 0.007(2) 0.007(2) 0.000(2)
C4B 0.015(2) 0.029(3) 0.018(3) 0.002(2) 0.001(2) 0.002(2)
C5B 0.0184(18) 0.0232(19) 0.0173(18) 0.0111(17) 0.0036(17) -0.0002(17)
C6 0.0234(7) 0.0224(7) 0.0182(7) 0.0041(5) 0.0039(5) 0.0042(5)
C7 0.0235(7) 0.0309(8) 0.0224(7) 0.0075(6) 0.0039(6) 0.0014(6)
C8 0.0305(8) 0.0461(10) 0.0273(8) 0.0172(7) 0.0064(7) 0.0016(7)
C9 0.0353(9) 0.0422(9) 0.0239(8) 0.0144(7) 0.0031(7) 0.0071(7)
C10 0.0242(8) 0.0367(9) 0.0265(8) 0.0092(7) -0.0013(6) 0.0044(6)
C11 0.0227(7) 0.0251(7) 0.0235(7) 0.0055(6) 0.0040(6) 0.0034(6)
C12 0.0248(8) 0.0486(10) 0.0252(8) 0.0143(7) 0.0020(6) -0.0051(7)
C13 0.0219(8) 0.0613(13) 0.0539(12) 0.0283(10) 0.0052(8) 0.0036(8)
C14 0.0405(11) 0.0545(12) 0.0456(12) 0.0205(10) 0.0000(9) -0.0162(9)
C15 0.0543(13) 0.0690(14) 0.0325(10) 0.0273(10) 0.0002(9) 0.0115(11)
C16 0.0575(13) 0.0672(14) 0.0260(9) 0.0205(10) 0.0031(9) -0.0083(11)
C17A 0.054(3) 0.087(3) 0.046(2) 0.043(2) -0.0057(19) 0.007(2)
C17B 0.125(5) 0.092(4) 0.056(3) 0.049(3) 0.007(3) 0.041(4)
C18 0.0213(7) 0.0334(8) 0.0284(8) 0.0087(7) 0.0044(6) 0.0007(6)
C19 0.0341(9) 0.0383(10) 0.0413(10) 0.0081(8) 0.0066(8) -0.0067(8)
C20 0.0236(8) 0.0422(10) 0.0454(11) 0.0105(8) 0.0117(8) 0.0050(7)
C21 0.0268(7) 0.0261(7) 0.0192(7) 0.0069(6) 0.0057(6) 0.0015(6)
C22 0.0300(8) 0.0281(8) 0.0222(7) 0.0061(6) 0.0058(6) 0.0013(6)
C23 0.0394(10) 0.0337(9) 0.0251(8) 0.0031(7) 0.0064(7) 0.0051(7)
C24 0.0442(10) 0.0409(10) 0.0306(9) 0.0083(8) 0.0132(8) 0.0150(8)
C25 0.0317(9) 0.0467(10) 0.0318(9) 0.0132(8) 0.0087(7) 0.0131(8)
C26 0.0277(8) 0.0350(8) 0.0240(8) 0.0120(6) 0.0064(6) 0.0036(6)
C27 0.0290(8) 0.0334(8) 0.0212(7) 0.0008(6) 0.0021(6) 0.0003(7)
C28 0.0403(10) 0.0471(11) 0.0338(10) 0.0110(8) -0.0001(8) -0.0101(8)
C29 0.0363(9) 0.0325(8) 0.0251(8) 0.0030(7) 0.0012(7) 0.0014(7)
C30 0.0552(13) 0.0600(14) 0.0421(12) 0.0048(10) 0.0151(10) 0.0279(11)
C31 0.103(2) 0.0386(11) 0.0719(16) 0.0258(11) 0.0529(15) 0.0311(12)
C32A 0.125(4) 0.0475(16) 0.104(4) -0.0109(19) 0.093(3) -0.009(2)
C32B 0.111(8) 0.049(8) 0.110(10) -0.027(8) 0.085(8) 0.012(7)
C33 0.0244(8) 0.0441(10) 0.0277(8) 0.0099(7) 0.0034(6) 0.0040(7)
C34 0.0617(14) 0.0641(14) 0.0337(11) 0.0183(10) -0.0044(10) 0.0147(11)
C35 0.0355(11) 0.0729(16) 0.0459(12) 0.0086(11) 0.0086(9) -0.0129(10)
C36 0.0248(7) 0.0337(8) 0.0188(7) 0.0098(6) 0.0039(6) -0.0019(6)
C37 0.0367(9) 0.0416(9) 0.0278(8) 0.0134(7) 0.0052(7) -0.0107(7)
C38 0.0672(14) 0.0540(12) 0.0373(10) 0.0259(9) 0.0068(10) -0.0206(11)
C39 0.0676(15) 0.0628(13) 0.0280(9) 0.0250(9) 0.0033(9) -0.0176(11)
C40 0.0476(11) 0.0501(11) 0.0208(8) 0.0142(8) 0.0005(7) -0.0130(9)
C41 0.0266(8) 0.0370(8) 0.0192(7) 0.0101(6) 0.0028(6) -0.0038(6)
C42 0.0508(12) 0.0457(11) 0.0349(10) 0.0150(8) 0.0008(9) -0.0231(9)
C43A 0.088(7) 0.033(3) 0.074(6) 0.027(3) -0.014(5) -0.022(3)
C44A 0.038(3) 0.062(5) 0.071(5) 0.009(4) 0.002(3) -0.031(3)
C43B 0.112(5) 0.0390(19) 0.050(2) 0.0221(16) -0.011(3) -0.033(2)
C44B 0.073(3) 0.102(5) 0.062(3) 0.022(3) 0.009(2) -0.058(3)
C45 0.114(2) 0.0886(19) 0.0381(12) 0.0415(13) -0.0058(14) -0.0323(17)
C46A 0.094(3) 0.088(3) 0.058(2) 0.057(2) 0.0330(19) 0.019(2)
C47A 0.099(5) 0.107(6) 0.039(4) 0.049(4) 0.004(4) -0.013(4)
C46B 0.110(7) 0.103(6) 0.036(4) 0.041(4) -0.002(4) 0.002(5)
C47B 0.086(3) 0.106(4) 0.063(3) 0.063(3) -0.004(2) -0.006(2)
C48 0.0369(9) 0.0333(8) 0.0186(7) 0.0085(6) -0.0019(6) -0.0047(7)
C49 0.0376(10) 0.0369(9) 0.0346(9) 0.0091(8) 0.0042(8) -0.0081(7)
C50 0.0436(11) 0.0454(11) 0.0334(10) 0.0044(8) -0.0078(8) 0.0062(9)
C51A 0.089(2) 0.064(2) 0.077(2) 0.0382(19) 0.001(2) 0.000(2)
C52A 0.084(3) 0.063(2) 0.081(2) 0.0443(19) 0.002(2) -0.004(2)
C53A 0.083(3) 0.058(2) 0.090(2) 0.0494(19) -0.003(2) 0.003(2)
C54A 0.090(2) 0.058(2) 0.096(2) 0.041(2) -0.005(2) 0.0036(19)
C55A 0.092(3) 0.0578(19) 0.089(2) 0.0394(18) -0.005(2) 0.0008(19)
C56A 0.092(2) 0.060(2) 0.080(2) 0.0425(18) -0.0008(19) 0.0014(19)
C51B 0.094(2) 0.056(2) 0.077(2) 0.0397(18) -0.006(2) 0.0010(19)
C52B 0.092(3) 0.054(2) 0.080(2) 0.0439(18) -0.005(2) 0.000(2)
C53B 0.093(3) 0.061(2) 0.086(2) 0.0449(18) -0.004(2) -0.001(2)
C54B 0.091(2) 0.065(2) 0.091(2) 0.0443(19) -0.006(2) 0.002(2)
C55B 0.094(2) 0.062(2) 0.084(2) 0.0443(18) -0.005(2) 0.0038(19)
C56B 0.092(2) 0.0609(19) 0.075(2) 0.0409(18) -0.005(2) 0.0034(19)

loop_
_atom_type_symbol
_atom_type_description
_atom_type_scat_dispersion_real
_atom_type_scat_dispersion_imag
_atom_type_scat_source
C C 0.0033 0.0016 'International Tables Vol C Tables 4.2.6.8 and 6.1.1.4'
H H 0.0000 0.0000 'International Tables Vol C Tables 4.2.6.8 and 6.1.1.4'
Si Si 0.0817 0.0704 'International Tables Vol C Tables 4.2.6.8 and 6.1.1.4'

loop_
_geom_angle_atom_site_label_1
_geom_angle_atom_site_label_2
_geom_angle_atom_site_label_3
_geom_angle
_geom_angle_site_symmetry_1
_geom_angle_site_symmetry_3
C1A Si1 C6 111.68(8) . .
C6 Si1 C1B 124.0(3) . .
C1A Si1 Si2 119.01(7) . .
C6 Si1 Si2 128.95(5) . .
C1B Si1 Si2 104.1(3) . .
C21 Si2 C36 114.04(7) . .
C21 Si2 Si1 124.27(5) . .
C36 Si2 Si1 121.66(6) . .
C5A C1A C2A 118.38(17) . .
C5A C1A Si1 120.35(16) . .
C2A C1A Si1 121.27(15) . .
C3A C2A C1A 121.36(18) . .
C3A C2A H2A 119.3 . .
C1A C2A H2A 119.3 . .
C2A C3A C4A 120.57(18) . .
C2A C3A H3A 119.7 . .
C4A C3A H3A 119.7 . .
C3A C4A C5A 122.06(18) . 2_766
C3A C4A C4A 119.5(2) . 2_766
C5A C4A C4A 118.5(2) 2_766 2_766
C1A C5A C4A 121.74(18) . 2_766
C1A C5A H5A 119.1 . .
C4A C5A H5A 119.1 2_766 .
C5B C1B C2B 119.7(8) . .
C5B C1B Si1 114.9(6) . .
C2B C1B Si1 125.4(6) . .
C3B C2B C1B 121.6(8) . .
C3B C2B H2B 119.2 . .
C1B C2B H2B 119.2 . .
C2B C3B C4B 120.9(8) . .
C2B C3B H3B 119.5 . .
C4B C3B H3B 119.5 . .
C3B C4B C5B 123.2(9) . 2_766
C3B C4B C4B 118.3(11) . 2_766
C5B C4B C4B 118.5(10) 2_766 2_766
C1B C5B C4B 121.0(8) . 2_766
C1B C5B H5B 119.5 . .
C4B C5B H5B 119.5 2_766 .
C11 C6 C7 118.75(14) . .
C11 C6 Si1 117.99(11) . .
C7 C6 Si1 123.25(11) . .
C8 C7 C6 119.45(15) . .
C8 C7 C12 119.18(15) . .
C6 C7 C12 121.36(14) . .
C7 C8 C9 122.29(16) . .
C7 C8 H8 118.9 . .
C9 C8 H8 118.9 . .
C10 C9 C8 117.69(16) . .
C10 C9 C15 122.22(17) . .
C8 C9 C15 120.03(17) . .
C9 C10 C11 122.43(15) . .
C9 C10 H10 118.8 . .
C11 C10 H10 118.8 . .
C10 C11 C6 119.39(15) . .
C10 C11 C18 118.65(14) . .
C6 C11 C18 121.89(14) . .
C13 C12 C7 110.57(15) . .
C13 C12 C14 110.12(16) . .
C7 C12 C14 113.84(16) . .
C13 C12 H12 107.3 . .
C7 C12 H12 107.3 . .
C14 C12 H12 107.3 . .
C12 C13 H13A 109.5 . .
C12 C13 H13B 109.5 . .
H13A C13 H13B 109.5 . .
C12 C13 H13C 109.5 . .
H13A C13 H13C 109.5 . .
H13B C13 H13C 109.5 . .
C12 C14 H14A 109.5 . .
C12 C14 H14B 109.5 . .
H14A C14 H14B 109.5 . .
C12 C14 H14C 109.5 . .
H14A C14 H14C 109.5 . .
H14B C14 H14C 109.5 . .
C17B C15 C16 123.3(4) . .
C17A C15 C16 113.4(3) . .
C17B C15 C9 109.0(3) . .
C17A C15 C9 117.1(2) . .
C16 C15 C9 113.10(17) . .
C17A C15 H15A 103.7 . .
C16 C15 H15A 103.7 . .
C9 C15 H15A 103.7 . .
C17B C15 H15B 102.9 . .
C16 C15 H15B 102.9 . .
C9 C15 H15B 102.9 . .
C15 C16 H16A 109.5 . .
C15 C16 H16B 109.5 . .
H16A C16 H16B 109.5 . .
C15 C16 H16C 109.5 . .
H16A C16 H16C 109.5 . .
H16B C16 H16C 109.5 . .
C15 C17A H17A 109.5 . .
C15 C17A H17B 109.5 . .
H17A C17A H17B 109.5 . .
C15 C17A H17C 109.5 . .
H17A C17A H17C 109.5 . .
H17B C17A H17C 109.5 . .
C15 C17B H17D 109.5 . .
C15 C17B H17E 109.5 . .
H17D C17B H17E 109.5 . .
C15 C17B H17F 109.5 . .
H17D C17B H17F 109.5 . .
H17E C17B H17F 109.5 . .
C11 C18 C19 113.25(14) . .
C11 C18 C20 109.90(14) . .
C19 C18 C20 111.11(14) . .
C11 C18 H18 107.4 . .
C19 C18 H18 107.4 . .
C20 C18 H18 107.4 . .
C18 C19 H19A 109.5 . .
C18 C19 H19B 109.5 . .
H19A C19 H19B 109.5 . .
C18 C19 H19C 109.5 . .
H19A C19 H19C 109.5 . .
H19B C19 H19C 109.5 . .
C18 C20 H20A 109.5 . .
C18 C20 H20B 109.5 . .
H20A C20 H20B 109.5 . .
C18 C20 H20C 109.5 . .
H20A C20 H20C 109.5 . .
H20B C20 H20C 109.5 . .
C26 C21 C22 118.51(14) . .
C26 C21 Si2 118.60(11) . .
C22 C21 Si2 122.87(12) . .
C23 C22 C21 119.32(15) . .
C23 C22 C27 117.44(14) . .
C21 C22 C27 123.21(14) . .
C24 C23 C22 122.32(16) . .
C24 C23 H23 118.8 . .
C22 C23 H23 118.8 . .
C25 C24 C23 117.66(16) . .
C25 C24 C30 120.46(18) . .
C23 C24 C30 121.86(18) . .
C24 C25 C26 122.62(17) . .
C24 C25 H25 118.7 . .
C26 C25 H25 118.7 . .
C25 C26 C21 119.57(15) . .
C25 C26 C33 118.44(15) . .
C21 C26 C33 121.97(14) . .
C29 C27 C22 110.91(14) . .
C29 C27 C28 110.54(14) . .
C22 C27 C28 112.30(16) . .
C29 C27 H27 107.6 . .
C22 C27 H27 107.6 . .
C28 C27 H27 107.6 . .
C27 C28 H28A 109.5 . .
C27 C28 H28B 109.5 . .
H28A C28 H28B 109.5 . .
C27 C28 H28C 109.5 . .
H28A C28 H28C 109.5 . .
H28B C28 H28C 109.5 . .
C27 C29 H29A 109.5 . .
C27 C29 H29B 109.5 . .
H29A C29 H29B 109.5 . .
C27 C29 H29C 109.5 . .
H29A C29 H29C 109.5 . .
H29B C29 H29C 109.5 . .
C32B C30 C31 134.9(15) . .
C31 C30 C32A 112.1(3) . .
C32B C30 C24 109.2(14) . .
C31 C30 C24 114.53(19) . .
C32A C30 C24 111.6(2) . .
C31 C30 H30A 106.0 . .
C32A C30 H30A 106.0 . .
C24 C30 H30A 106.0 . .
C32B C30 H30B 93.7 . .
C31 C30 H30B 93.8 . .
C24 C30 H30B 93.8 . .
C30 C31 H31A 109.5 . .
C30 C31 H31B 109.5 . .
H31A C31 H31B 109.5 . .
C30 C31 H31C 109.5 . .
H31A C31 H31C 109.5 . .
H31B C31 H31C 109.5 . .
C30 C32A H32A 109.5 . .
C30 C32A H32B 109.5 . .
H32A C32A H32B 109.5 . .
C30 C32A H32C 109.5 . .
H32A C32A H32C 109.5 . .
H32B C32A H32C 109.5 . .
C30 C32B H32D 109.5 . .
C30 C32B H32E 109.4 . .
H32D C32B H32E 109.5 . .
C30 C32B H32F 109.5 . .
H32D C32B H32F 109.5 . .
H32E C32B H32F 109.5 . .
C26 C33 C34 111.92(17) . .
C26 C33 C35 111.54(15) . .
C34 C33 C35 111.66(18) . .
C26 C33 H33 107.1 . .
C34 C33 H33 107.1 . .
C35 C33 H33 107.1 . .
C33 C34 H34A 109.5 . .
C33 C34 H34B 109.5 . .
H34A C34 H34B 109.5 . .
C33 C34 H34C 109.5 . .
H34A C34 H34C 109.5 . .
H34B C34 H34C 109.5 . .
C33 C35 H35A 109.5 . .
C33 C35 H35B 109.5 . .
H35A C35 H35B 109.5 . .
C33 C35 H35C 109.5 . .
H35A C35 H35C 109.5 . .
H35B C35 H35C 109.5 . .
C37 C36 C41 118.33(15) . .
C37 C36 Si2 116.75(12) . .
C41 C36 Si2 124.71(12) . .
C38 C37 C36 119.82(17) . .
C38 C37 C42 118.39(17) . .
C36 C37 C42 121.77(16) . .
C39 C38 C37 121.96(19) . .
C39 C38 H38 119.0 . .
C37 C38 H38 119.0 . .
C40 C39 C38 117.86(18) . .
C40 C39 C45 120.6(2) . .
C38 C39 C45 121.4(2) . .
C39 C40 C41 122.66(17) . .
C39 C40 H40 118.7 . .
C41 C40 H40 118.7 . .
C40 C41 C36 119.15(16) . .
C40 C41 C48 117.29(15) . .
C36 C41 C48 123.56(14) . .
C43A C42 C37 117.3(5) . .
C44B C42 C37 112.7(4) . .
C44B C42 C43B 110.6(4) . .
C37 C42 C43B 109.3(3) . .
C43A C42 C44A 110.7(6) . .
C37 C42 C44A 106.3(5) . .
C43A C42 H42A 107.4 . .
C37 C42 H42A 107.4 . .
C44A C42 H42A 107.4 . .
C44B C42 H42B 108.0 . .
C37 C42 H42B 108.0 . .
C43B C42 H42B 108.0 . .
C42 C43A H43A 109.5 . .
C42 C43A H43B 109.5 . .
H43A C43A H43B 109.5 . .
C42 C43A H43C 109.5 . .
H43A C43A H43C 109.5 . .
H43B C43A H43C 109.5 . .
C42 C44A H44A 109.5 . .
C42 C44A H44B 109.5 . .
H44A C44A H44B 109.5 . .
C42 C44A H44C 109.5 . .
H44A C44A H44C 109.5 . .
H44B C44A H44C 109.5 . .
C42 C43B H43D 109.5 . .
C42 C43B H43E 109.5 . .
H43D C43B H43E 109.5 . .
C42 C43B H43F 109.5 . .
H43D C43B H43F 109.5 . .
H43E C43B H43F 109.5 . .
C42 C44B H44D 109.5 . .
C42 C44B H44E 109.5 . .
H44D C44B H44E 109.5 . .
C42 C44B H44F 109.5 . .
H44D C44B H44F 109.5 . .
H44E C44B H44F 109.5 . .
C47A C45 C46A 124.0(7) . .
C47A C45 C39 118.2(6) . .
C46B C45 C39 120.0(5) . .
C46A C45 C39 112.6(3) . .
C46B C45 C47B 109.0(6) . .
C39 C45 C47B 107.1(3) . .
C47A C45 H45A 97.6 . .
C46A C45 H45A 97.6 . .
C39 C45 H45A 97.6 . .
C46B C45 H45B 106.7 . .
C39 C45 H45B 106.7 . .
C47B C45 H45B 106.7 . .
C45 C46A H46A 109.5 . .
C45 C46A H46B 109.5 . .
H46A C46A H46B 109.5 . .
C45 C46A H46C 109.5 . .
H46A C46A H46C 109.5 . .
H46B C46A H46C 109.5 . .
C45 C47A H47A 109.5 . .
C45 C47A H47B 109.5 . .
H47A C47A H47B 109.5 . .
C45 C47A H47C 109.5 . .
H47A C47A H47C 109.5 . .
H47B C47A H47C 109.5 . .
C45 C46B H46D 109.5 . .
C45 C46B H46E 109.5 . .
H46D C46B H46E 109.5 . .
C45 C46B H46F 109.5 . .
H46D C46B H46F 109.5 . .
H46E C46B H46F 109.5 . .
C45 C47B H47D 109.5 . .
C45 C47B H47E 109.5 . .
H47D C47B H47E 109.5 . .
C45 C47B H47F 109.5 . .
H47D C47B H47F 109.5 . .
H47E C47B H47F 109.5 . .
C41 C48 C49 112.30(15) . .
C41 C48 C50 111.32(16) . .
C49 C48 C50 109.27(14) . .
C41 C48 H48 107.9 . .
C49 C48 H48 107.9 . .
C50 C48 H48 107.9 . .
C48 C49 H49A 109.5 . .
C48 C49 H49B 109.5 . .
H49A C49 H49B 109.5 . .
C48 C49 H49C 109.5 . .
H49A C49 H49C 109.5 . .
H49B C49 H49C 109.5 . .
C48 C50 H50A 109.5 . .
C48 C50 H50B 109.5 . .
H50A C50 H50B 109.5 . .
C48 C50 H50C 109.5 . .
H50A C50 H50C 109.5 . .
H50B C50 H50C 109.5 . .
C52A C51A C56A 120.0 . .
C52A C51A H51A 120.0 . .
C56A C51A H51A 120.0 . .
C51A C52A C53A 120.0 . .
C51A C52A H52A 120.0 . .
C53A C52A H52A 120.0 . .
C54A C53A C52A 120.0 . .
C54A C53A H53A 120.0 . .
C52A C53A H53A 120.0 . .
C55A C54A C53A 120.0 . .
C55A C54A H54A 120.0 . .
C53A C54A H54A 120.0 . .
C56A C55A C54A 120.0 . .
C56A C55A H55A 120.0 . .
C54A C55A H55A 120.0 . .
C55A C56A C51A 120.0 . .
C55A C56A H56A 120.0 . .
C51A C56A H56A 120.0 . .
C52B C51B C56B 120.0 . .
C52B C51B H51B 120.0 . .
C56B C51B H51B 120.0 . .
C51B C52B C53B 120.0 . .
C51B C52B H52B 120.0 . .
C53B C52B H52B 120.0 . .
C54B C53B C52B 120.0 . .
C54B C53B H53B 120.0 . .
C52B C53B H53B 120.0 . .
C53B C54B C55B 120.0 . .
C53B C54B H54B 120.0 . .
C55B C54B H54B 120.0 . .
C54B C55B C56B 120.0 . .
C54B C55B H55B 120.0 . .
C56B C55B H55B 120.0 . .
C55B C56B C51B 120.0 . .
C55B C56B H56B 120.0 . .
C51B C56B H56B 120.0 . .
C58 C57 C59 119.9(10) . 2_665
C58 C57 H57 120.0 . .
C59 C57 H57 120.0 2_665 .
C57 C58 C59 123.1(13) . .
C57 C58 H58 118.5 . .
C59 C58 H58 118.5 . .
C58 C59 C57 117.0(11) . 2_665
C58 C59 H59 121.5 . .
C57 C59 H59 121.5 2_665 .
C61 C60 C65 120.0 . .
C61 C60 H60 120.0 . .
C65 C60 H60 120.0 . .
C62 C61 C60 120.0 . .
C62 C61 H61 120.0 . .
C60 C61 H61 120.0 . .
C61 C62 C63 120.0 . .
C61 C62 H62 120.0 . .
C63 C62 H62 120.0 . .
C62 C63 C64 120.0 . .
C62 C63 H63 120.0 . .
C64 C63 H63 120.0 . .
C65 C64 C63 120.0 . .
C65 C64 H64 120.0 . .
C63 C64 H64 120.0 . .
C64 C65 C60 120.0 . .
C64 C65 H65 120.0 . .
C60 C65 H65 120.0 . .

loop_
_geom_bond_atom_site_label_1
_geom_bond_atom_site_label_2
_geom_bond_distance
_geom_bond_site_symmetry_2
Si1 C1A 1.8547(19) .
Si1 C6 1.8678(16) .
Si1 C1B 1.894(9) .
Si1 Si2 2.1622(6) .
Si2 C21 1.8803(15) .
Si2 C36 1.8836(16) .
C1A C5A 1.377(3) .
C1A C2A 1.424(3) .
C2A C3A 1.362(2) .
C2A H2A 0.9500 .
C3A C4A 1.411(3) .
C3A H3A 0.9500 .
C4A C5A 1.420(3) 2_766
C4A C4A 1.417(4) 2_766
C5A C4A 1.420(3) 2_766
C5A H5A 0.9500 .
C1B C5B 1.357(10) .
C1B C2B 1.422(10) .
C2B C3B 1.353(9) .
C2B H2B 0.9500 .
C3B C4B 1.403(11) .
C3B H3B 0.9500 .
C4B C5B 1.424(12) 2_766
C4B C4B 1.46(2) 2_766
C5B C4B 1.424(13) 2_766
C5B H5B 0.9500 .
C6 C11 1.414(2) .
C6 C7 1.414(2) .
C7 C8 1.391(2) .
C7 C12 1.519(2) .
C8 C9 1.390(3) .
C8 H8 0.9500 .
C9 C10 1.385(3) .
C9 C15 1.522(3) .
C10 C11 1.393(2) .
C10 H10 0.9500 .
C11 C18 1.519(2) .
C12 C13 1.518(3) .
C12 C14 1.525(3) .
C12 H12 1.0000 .
C13 H13A 0.9800 .
C13 H13B 0.9800 .
C13 H13C 0.9800 .
C14 H14A 0.9800 .
C14 H14B 0.9800 .
C14 H14C 0.9800 .
C15 C17B 1.440(5) .
C15 C17A 1.464(4) .
C15 C16 1.500(3) .
C15 H15A 1.0000 .
C15 H15B 1.0000 .
C16 H16A 0.9800 .
C16 H16B 0.9800 .
C16 H16C 0.9800 .
C17A H17A 0.9800 .
C17A H17B 0.9800 .
C17A H17C 0.9800 .
C17B H17D 0.9800 .
C17B H17E 0.9800 .
C17B H17F 0.9800 .
C18 C19 1.525(2) .
C18 C20 1.532(2) .
C18 H18 1.0000 .
C19 H19A 0.9800 .
C19 H19B 0.9800 .
C19 H19C 0.9800 .
C20 H20A 0.9800 .
C20 H20B 0.9800 .
C20 H20C 0.9800 .
C21 C26 1.414(2) .
C21 C22 1.415(2) .
C22 C23 1.393(2) .
C22 C27 1.522(2) .
C23 C24 1.389(3) .
C23 H23 0.9500 .
C24 C25 1.379(3) .
C24 C30 1.520(3) .
C25 C26 1.387(2) .
C25 H25 0.9500 .
C26 C33 1.517(2) .
C27 C29 1.522(3) .
C27 C28 1.525(3) .
C27 H27 1.0000 .
C28 H28A 0.9800 .
C28 H28B 0.9800 .
C28 H28C 0.9800 .
C29 H29A 0.9800 .
C29 H29B 0.9800 .
C29 H29C 0.9800 .
C30 C32B 1.474(9) .
C30 C31 1.481(3) .
C30 C32A 1.470(4) .
C30 H30A 1.0000 .
C30 H30B 1.0000 .
C31 H31A 0.9800 .
C31 H31B 0.9800 .
C31 H31C 0.9800 .
C32A H32A 0.9800 .
C32A H32B 0.9800 .
C32A H32C 0.9800 .
C32B H32D 0.9800 .
C32B H32E 0.9800 .
C32B H32F 0.9800 .
C33 C34 1.523(3) .
C33 C35 1.527(3) .
C33 H33 1.0000 .
C34 H34A 0.9800 .
C34 H34B 0.9800 .
C34 H34C 0.9800 .
C35 H35A 0.9800 .
C35 H35B 0.9800 .
C35 H35C 0.9800 .
C36 C37 1.412(2) .
C36 C41 1.414(2) .
C37 C38 1.392(3) .
C37 C42 1.522(3) .
C38 C39 1.383(3) .
C38 H38 0.9500 .
C39 C40 1.379(3) .
C39 C45 1.525(3) .
C40 C41 1.393(2) .
C40 H40 0.9500 .
C41 C48 1.518(2) .
C42 C43A 1.497(6) .
C42 C44B 1.509(5) .
C42 C43B 1.555(5) .
C42 C44A 1.567(6) .
C42 H42A 1.0000 .
C42 H42B 1.0000 .
C43A H43A 0.9800 .
C43A H43B 0.9800 .
C43A H43C 0.9800 .
C44A H44A 0.9800 .
C44A H44B 0.9800 .
C44A H44C 0.9800 .
C43B H43D 0.9800 .
C43B H43E 0.9800 .
C43B H43F 0.9800 .
C44B H44D 0.9800 .
C44B H44E 0.9800 .
C44B H44F 0.9800 .
C45 C47A 1.198(16) .
C45 C46B 1.427(12) .
C45 C46A 1.519(5) .
C45 C47B 1.631(7) .
C45 H45A 1.0000 .
C45 H45B 1.0000 .
C46A H46A 0.9800 .
C46A H46B 0.9800 .
C46A H46C 0.9800 .
C47A H47A 0.9800 .
C47A H47B 0.9800 .
C47A H47C 0.9800 .
C46B H46D 0.9800 .
C46B H46E 0.9800 .
C46B H46F 0.9800 .
C47B H47D 0.9800 .
C47B H47E 0.9800 .
C47B H47F 0.9800 .
C48 C49 1.524(3) .
C48 C50 1.531(3) .
C48 H48 1.0000 .
C49 H49A 0.9800 .
C49 H49B 0.9800 .
C49 H49C 0.9800 .
C50 H50A 0.9800 .
C50 H50B 0.9800 .
C50 H50C 0.9800 .
C51A C52A 1.3900 .
C51A C56A 1.3900 .
C51A H51A 0.9500 .
C52A C53A 1.3900 .
C52A H52A 0.9500 .
C53A C54A 1.3900 .
C53A H53A 0.9500 .
C54A C55A 1.3900 .
C54A H54A 0.9500 .
C55A C56A 1.3900 .
C55A H55A 0.9500 .
C56A H56A 0.9500 .
C51B C52B 1.3900 .
C51B C56B 1.3900 .
C51B H51B 0.9500 .
C52B C53B 1.3900 .
C52B H52B 0.9500 .
C53B C54B 1.3900 .
C53B H53B 0.9500 .
C54B C55B 1.3900 .
C54B H54B 0.9500 .
C55B C56B 1.3900 .
C55B H55B 0.9500 .
C56B H56B 0.9500 .
C57 C58 1.318(14) .
C57 C59 1.377(12) 2_665
C57 H57 0.9500 .
C58 C59 1.341(15) .
C58 H58 0.9500 .
C59 C57 1.377(12) 2_665
C59 H59 0.9500 .
C60 C61 1.3900 .
C60 C65 1.3900 .
C60 H60 0.9500 .
C61 C62 1.3900 .
C61 H61 0.9500 .
C62 C63 1.3900 .
C62 H62 0.9500 .
C63 C64 1.3900 .
C63 H63 0.9500 .
C64 C65 1.3900 .
C64 H64 0.9500 .
C65 H65 0.9500 .
